data_2310202
loop_
_publ_author_name
'Giessen, B.C.'
'Grant, N.J.'

_publ_section_title
;
 New intermediate phases in systems of Nb or Ta with Rh, Ir, Pd, or Pt
;
_journal_name_full 'Acta Crystallographica (1,1948-23,1967)'
_journal_page_first 615
_journal_page_last 616
_journal_volume 17
_journal_year 1964
_chemical_formula_sum 'Nb Rh'
_space_group_IT_number 123
_symmetry_space_group_name_Hall '-P 4 2'
_symmetry_space_group_name_H-M 'P 4/m m m'
_cell_angle_alpha 90
_cell_angle_beta 90
_cell_angle_gamma 90
_cell_formula_units_Z 1
_cell_length_a 2.842
_cell_length_b 2.842
_cell_length_c 3.809
_cell_volume 30.765
_citation_journal_id_ASTM ACCRA9
_cod_data_source_file Giessen_ACCRA9_1964_1380.cif
_cod_data_source_block Nb1Rh1
_cod_original_cell_volume 30.76516
_cod_original_formula_sum 'Nb1 Rh1'
_cod_database_code 2310202

loop_
_symmetry_equiv_pos_as_xyz
x,y,z
-y,x,z
-x,-y,z
y,-x,z
x,-y,-z
y,x,-z
-x,y,-z
-y,-x,-z
-x,-y,-z
y,-x,-z
x,y,-z
-y,x,-z
-x,y,z
-y,-x,z
x,-y,z
y,x,z

loop_
_atom_site_label
_atom_site_type_symbol
_atom_site_fract_x
_atom_site_fract_y
_atom_site_fract_z
_atom_site_occupancy
_atom_site_U_iso_or_equiv
Rh1 Rh 0.5 0.5 0.5 1 0.0
Nb1 Nb 0 0 0 1 0.0
